data_2243828
loop_
_publ_author_name
'Metwally, Nadia H.'
'Elgemeie, Galal H.'
'Jones, Peter G.'

_publ_section_title
;
 Crystal structure of ethyl
 2-(3-amino-5-oxo-2-tosyl-2,5-dihydro-1<i>H</i>-pyrazol-1-yl)acetate
;
_journal_coeditor_code ZL5011
_journal_issue 6
_journal_name_full 'Acta Crystallographica Section E'
_journal_page_first 615
_journal_page_last 617
_journal_paper_doi 10.1107/S2056989021004795
_journal_volume 77
_journal_year 2021
_chemical_formula_iupac 'C14 H17 N3 O5 S'
_chemical_formula_moiety 'C14 H17 N3 O5 S'
_chemical_formula_sum 'C14 H17 N3 O5 S'
_chemical_formula_weight 339.36
_chemical_name_common
;
Ethyl 2-(3-amino-5-oxo-2-tosyl-2,5-dihydro-1<i>H</i>-pyrazol-1-yl)acetate
;
_chemical_name_systematic 'Ethyl 2-[3-amino-2-(4-methylbenzenesulfonyl)-5-oxo-2,5-dihydro-1<i>H</i>-pyrazol-1-yl]acetate'
_space_group_crystal_system monoclinic
_space_group_IT_number 14
_space_group_name_Hall '-P 2ybc'
_space_group_name_H-M_alt 'P 1 21/c 1'
_atom_sites_solution_hydrogens mixed
_atom_sites_solution_primary dual
_atom_sites_solution_secondary difmap
_audit_creation_method SHELXL-2018/3
_cell_angle_alpha 90
_cell_angle_beta 97.081(2)
_cell_angle_gamma 90
_cell_formula_units_Z 4
_cell_length_a 9.1398(2)
_cell_length_b 11.1525(2)
_cell_length_c 16.3795(3)
_cell_measurement_reflns_used 78897
_cell_measurement_temperature 100(2)
_cell_measurement_theta_max 36.0850
_cell_measurement_theta_min 2.2110
_cell_volume 1656.85(6)
_computing_cell_refinement
;
CrysAlisPro (Rigaku OD, 2021)
;
_computing_data_reduction
;
CrysAlisPro (Rigaku OD, 2021)
;
_computing_molecular_graphics
;
XP (Siemens, 1994)
;
_computing_publication_material
;
<i>SHELXL2018/3</i> (Sheldrick, 2015b)
;
_computing_structure_refinement
;
<i>SHELXL2018/3</i> (Sheldrick, 2015b)
;
_computing_structure_solution
;
SHELXT (Sheldrick, 2015a)
;
_diffrn_ambient_temperature 100(2)
_diffrn_detector_area_resol_mean 10.0000
_diffrn_measured_fraction_theta_full 0.995
_diffrn_measured_fraction_theta_max 0.957
_diffrn_measurement_device_type 'XtaLAB Synergy, Single source at offset/far, HyPix'
_diffrn_measurement_method '\w scans'
_diffrn_radiation_type MoK\a
_diffrn_radiation_wavelength 0.71073
_diffrn_reflns_av_R_equivalents 0.0404
_diffrn_reflns_av_unetI/netI 0.0156
_diffrn_reflns_limit_h_max 15
_diffrn_reflns_limit_h_min -14
_diffrn_reflns_limit_k_max 18
_diffrn_reflns_limit_k_min -17
_diffrn_reflns_limit_l_max 26
_diffrn_reflns_limit_l_min -26
_diffrn_reflns_number 128543
_diffrn_reflns_theta_full 35.000
_diffrn_reflns_theta_max 35.915
_diffrn_reflns_theta_min 2.215
_diffrn_source 'micro-focus sealed X-ray tube'
_exptl_absorpt_coefficient_mu 0.223
_exptl_absorpt_correction_T_max 1.00000
_exptl_absorpt_correction_T_min 0.80463
_exptl_absorpt_correction_type multi-scan
_exptl_absorpt_process_details
;
(CrysAlisPro; Rigaku OD, 2021)
;
_exptl_crystal_colour colourless
_exptl_crystal_density_diffrn 1.360
_exptl_crystal_description tablet
_exptl_crystal_F_000 712
_exptl_crystal_size_max 0.24
_exptl_crystal_size_mid 0.20
_exptl_crystal_size_min 0.08
_refine_diff_density_max 0.579
_refine_diff_density_min -0.304
_refine_ls_extinction_method none
_refine_ls_goodness_of_fit_ref 1.047
_refine_ls_hydrogen_treatment mixed
_refine_ls_matrix_type full
_refine_ls_number_parameters 218
_refine_ls_number_reflns 7466
_refine_ls_number_restraints 0
_refine_ls_restrained_S_all 1.047
_refine_ls_R_factor_all 0.0370
_refine_ls_R_factor_gt 0.0313
_refine_ls_shift/su_max 0.001
_refine_ls_shift/su_mean 0.000
_refine_ls_structure_factor_coef Fsqd
_refine_ls_weighting_details 'w=1/[\s^2^(Fo^2^)+(0.0543P)^2^+0.3217P] where P=(Fo^2^+2Fc^2^)/3'
_refine_ls_weighting_scheme calc
_refine_ls_wR_factor_gt 0.0903
_refine_ls_wR_factor_ref 0.0937
_reflns_number_gt 6502
_reflns_number_total 7466
_reflns_threshold_expression 'I > 2\s(I)'
_cod_data_source_file zl5011sup1.cif
_cod_data_source_block I
_cod_original_sg_symbol_H-M 'P 21/c'
_cod_database_code 2243828
_shelx_space_group_comment
;
The symmetry employed for this shelxl refinement is uniquely defined
by the following loop, which should always be used as a source of
symmetry information in preference to the above space-group names.
They are only intended as comments.
;
_shelx_estimated_absorpt_t_min 0.948
_shelx_estimated_absorpt_t_max 0.982

loop_
_space_group_symop_operation_xyz
'x, y, z'
'-x, y+1/2, -z+1/2'
'-x, -y, -z'
'x, -y-1/2, z-1/2'

loop_
_atom_site_type_symbol
_atom_site_label
_atom_site_fract_x
_atom_site_fract_y
_atom_site_fract_z
_atom_site_U_iso_or_equiv
_atom_site_adp_type
_atom_site_calc_flag
_atom_site_occupancy
_atom_site_disorder_assembly
_atom_site_disorder_group
N N1 0.71924(7) 0.51318(5) 0.22496(4) 0.01525(10) Uani d 1 . .
N N2 0.80727(6) 0.61874(5) 0.23976(3) 0.01313(9) Uani d 1 . .
C C3 0.70693(7) 0.71323(6) 0.25200(4) 0.01349(10) Uani d 1 . .
C C4 0.56556(7) 0.67098(6) 0.24288(4) 0.01709(11) Uani d 1 . .
H H4 0.479736 0.716052 0.249768 0.021 Uiso calc 1 . .
C C5 0.56954(8) 0.54779(6) 0.22128(4) 0.01753(12) Uani d 1 . .
O O1 0.47057(7) 0.47513(6) 0.19955(4) 0.02624(12) Uani d 1 . .
N N3 0.75894(7) 0.82301(5) 0.27039(4) 0.01797(11) Uani d 1 . .
H H01 0.6933(15) 0.8832(12) 0.2762(8) 0.029(3) Uiso d 1 . .
H H02 0.8476(15) 0.8402(12) 0.2619(8) 0.029(3) Uiso d 1 . .
C C6 0.75926(9) 0.43604(6) 0.15959(4) 0.01874(12) Uani d 1 . .
H H6A 0.692061 0.366114 0.153801 0.022 Uiso calc 1 . .
H H6B 0.860733 0.405756 0.174982 0.022 Uiso calc 1 . .
C C7 0.75148(8) 0.50043(6) 0.07754(4) 0.01746(12) Uani d 1 . .
C C8 0.81058(10) 0.48513(7) -0.05858(5) 0.02349(14) Uani d 1 . .
H H8A 0.884230 0.550504 -0.056465 0.028 Uiso calc 1 . .
H H8B 0.712342 0.518726 -0.078401 0.028 Uiso calc 1 . .
O O2 0.70022(8) 0.59873(5) 0.06371(4) 0.02588(12) Uani d 1 . .
O O3 0.80980(7) 0.43200(5) 0.02284(3) 0.02152(11) Uani d 1 . .
C C9 0.84936(12) 0.38700(8) -0.11506(5) 0.02858(17) Uani d 1 . .
H H9A 0.856512 0.420399 -0.169766 0.043 Uiso calc 1 . .
H H9B 0.772657 0.325136 -0.119119 0.043 Uiso calc 1 . .
H H9C 0.944187 0.351494 -0.093111 0.043 Uiso calc 1 . .
S S1 0.94519(2) 0.59188(2) 0.31853(2) 0.01400(4) Uani d 1 . .
O O4 1.02319(6) 0.70299(5) 0.33031(4) 0.02030(10) Uani d 1 . .
O O5 1.01852(6) 0.48758(5) 0.29250(3) 0.01987(10) Uani d 1 . .
C C10 0.85810(7) 0.55582(6) 0.40445(4) 0.01440(10) Uani d 1 . .
C C11 0.83563(9) 0.43557(6) 0.42138(4) 0.01902(12) Uani d 1 . .
H H11 0.869968 0.374683 0.387917 0.023 Uiso calc 1 . .
C C12 0.76214(9) 0.40563(7) 0.48806(5) 0.02152(13) Uani d 1 . .
H H12 0.747436 0.323625 0.500452 0.026 Uiso calc 1 . .
C C13 0.70971(8) 0.49456(7) 0.53699(4) 0.01845(12) Uani d 1 . .
C C14 0.73476(9) 0.61451(7) 0.51909(5) 0.02110(13) Uani d 1 . .
H H14 0.700833 0.675486 0.552637 0.025 Uiso calc 1 . .
C C15 0.80858(9) 0.64644(6) 0.45295(4) 0.01932(12) Uani d 1 . .
H H15 0.824955 0.728372 0.441058 0.023 Uiso calc 1 . .
C C16 0.62816(9) 0.46037(9) 0.60792(5) 0.02581(15) Uani d 1 . .
H H16A 0.699167 0.440717 0.655867 0.039 Uiso calc 1 . .
H H16B 0.565744 0.390460 0.592686 0.039 Uiso calc 1 . .
H H16C 0.566462 0.527646 0.621388 0.039 Uiso calc 1 . .

loop_
_atom_site_aniso_label
_atom_site_aniso_U_11
_atom_site_aniso_U_22
_atom_site_aniso_U_33
_atom_site_aniso_U_12
_atom_site_aniso_U_13
_atom_site_aniso_U_23
N1 0.0188(2) 0.0120(2) 0.0151(2) -0.00278(17) 0.00269(18) -0.00152(17)
N2 0.0136(2) 0.0110(2) 0.0147(2) -0.00006(16) 0.00156(16) -0.00001(16)
C3 0.0135(2) 0.0126(2) 0.0146(2) 0.00057(18) 0.00261(18) 0.00023(18)
C4 0.0130(2) 0.0188(3) 0.0197(3) -0.0009(2) 0.0032(2) -0.0015(2)
C5 0.0173(3) 0.0193(3) 0.0161(3) -0.0050(2) 0.0029(2) -0.0004(2)
O1 0.0242(3) 0.0283(3) 0.0262(3) -0.0140(2) 0.0030(2) -0.0038(2)
N3 0.0167(2) 0.0115(2) 0.0261(3) -0.00030(18) 0.0040(2) -0.00131(19)
C6 0.0296(3) 0.0122(2) 0.0145(3) 0.0014(2) 0.0028(2) -0.0007(2)
C7 0.0228(3) 0.0151(3) 0.0142(3) 0.0014(2) 0.0011(2) -0.0009(2)
C8 0.0373(4) 0.0182(3) 0.0157(3) 0.0052(3) 0.0060(3) 0.0023(2)
O2 0.0418(3) 0.0172(2) 0.0188(2) 0.0097(2) 0.0042(2) 0.00153(18)
O3 0.0327(3) 0.0179(2) 0.0144(2) 0.0073(2) 0.00453(19) 0.00122(17)
C9 0.0462(5) 0.0220(3) 0.0196(3) 0.0069(3) 0.0121(3) 0.0011(3)
S1 0.01253(7) 0.01380(7) 0.01577(7) 0.00071(4) 0.00218(5) 0.00157(5)
O4 0.0162(2) 0.0189(2) 0.0251(2) -0.00522(17) -0.00029(18) 0.00314(18)
O5 0.0189(2) 0.0205(2) 0.0210(2) 0.00769(18) 0.00564(18) 0.00221(18)
C10 0.0165(3) 0.0128(2) 0.0139(2) 0.00007(19) 0.00173(19) -0.00002(19)
C11 0.0266(3) 0.0136(3) 0.0178(3) 0.0004(2) 0.0068(2) 0.0007(2)
C12 0.0293(4) 0.0174(3) 0.0188(3) -0.0025(2) 0.0070(3) 0.0021(2)
C13 0.0172(3) 0.0239(3) 0.0141(3) -0.0017(2) 0.0014(2) -0.0004(2)
C14 0.0251(3) 0.0207(3) 0.0182(3) 0.0013(2) 0.0052(2) -0.0039(2)
C15 0.0255(3) 0.0142(3) 0.0187(3) 0.0004(2) 0.0045(2) -0.0026(2)
C16 0.0223(3) 0.0393(4) 0.0165(3) -0.0045(3) 0.0053(2) 0.0009(3)

loop_
_atom_type_symbol
_atom_type_description
_atom_type_scat_dispersion_real
_atom_type_scat_dispersion_imag
_atom_type_scat_source
C C 0.0033 0.0016 'International Tables Vol C Tables 4.2.6.8 and 6.1.1.4'
H H 0.0000 0.0000 'International Tables Vol C Tables 4.2.6.8 and 6.1.1.4'
N N 0.0061 0.0033 'International Tables Vol C Tables 4.2.6.8 and 6.1.1.4'
O O 0.0106 0.0060 'International Tables Vol C Tables 4.2.6.8 and 6.1.1.4'
S S 0.1246 0.1234 'International Tables Vol C Tables 4.2.6.8 and 6.1.1.4'

loop_
_geom_angle_atom_site_label_1
_geom_angle_atom_site_label_2
_geom_angle_atom_site_label_3
_geom_angle_site_symmetry_1
_geom_angle_site_symmetry_3
_geom_angle
_geom_angle_publ_flag
C5 N1 N2 . . 107.67(5) y
C5 N1 C6 . . 117.34(6) y
N2 N1 C6 . . 115.11(5) y
C3 N2 N1 . . 105.89(5) y
C3 N2 S1 . . 116.65(4) y
N1 N2 S1 . . 109.25(4) y
N3 C3 C4 . . 130.31(6) ?
N3 C3 N2 . . 119.47(6) ?
C4 C3 N2 . . 110.21(6) y
C3 C4 C5 . . 107.94(6) y
O1 C5 N1 . . 120.24(7) y
O1 C5 C4 . . 131.82(7) y
N1 C5 C4 . . 107.90(6) y
N1 C6 C7 . . 112.54(6) ?
O2 C7 O3 . . 124.92(7) ?
O2 C7 C6 . . 124.94(7) ?
O3 C7 C6 . . 110.15(6) ?
O3 C8 C9 . . 107.14(6) ?
C7 O3 C8 . . 115.33(6) ?
O4 S1 O5 . . 119.96(4) ?
O4 S1 N2 . . 104.95(3) ?
O5 S1 N2 . . 104.19(3) ?
O4 S1 C10 . . 111.08(3) ?
O5 S1 C10 . . 109.21(3) ?
N2 S1 C10 . . 106.30(3) ?
C11 C10 C15 . . 121.27(6) ?
C11 C10 S1 . . 118.43(5) ?
C15 C10 S1 . . 120.27(5) ?
C10 C11 C12 . . 119.05(6) ?
C11 C12 C13 . . 120.87(7) ?
C14 C13 C12 . . 118.93(6) ?
C14 C13 C16 . . 121.02(7) ?
C12 C13 C16 . . 120.05(7) ?
C15 C14 C13 . . 121.14(7) ?
C14 C15 C10 . . 118.72(7) ?
C3 C4 H4 . . 126.0 ?
C5 C4 H4 . . 126.0 ?
C3 N3 H01 . . 118.5(8) ?
C3 N3 H02 . . 119.0(9) ?
H01 N3 H02 . . 119.8(12) ?
N1 C6 H6A . . 109.1 ?
C7 C6 H6A . . 109.1 ?
N1 C6 H6B . . 109.1 ?
C7 C6 H6B . . 109.1 ?
H6A C6 H6B . . 107.8 ?
O3 C8 H8A . . 110.3 ?
C9 C8 H8A . . 110.3 ?
O3 C8 H8B . . 110.3 ?
C9 C8 H8B . . 110.3 ?
H8A C8 H8B . . 108.5 ?
C8 C9 H9A . . 109.5 ?
C8 C9 H9B . . 109.5 ?
H9A C9 H9B . . 109.5 ?
C8 C9 H9C . . 109.5 ?
H9A C9 H9C . . 109.5 ?
H9B C9 H9C . . 109.5 ?
C10 C11 H11 . . 120.5 ?
C12 C11 H11 . . 120.5 ?
C11 C12 H12 . . 119.6 ?
C13 C12 H12 . . 119.6 ?
C15 C14 H14 . . 119.4 ?
C13 C14 H14 . . 119.4 ?
C14 C15 H15 . . 120.6 ?
C10 C15 H15 . . 120.6 ?
C13 C16 H16A . . 109.5 ?
C13 C16 H16B . . 109.5 ?
H16A C16 H16B . . 109.5 ?
C13 C16 H16C . . 109.5 ?
H16A C16 H16C . . 109.5 ?
H16B C16 H16C . . 109.5 ?

loop_
_geom_bond_atom_site_label_1
_geom_bond_atom_site_label_2
_geom_bond_site_symmetry_2
_geom_bond_distance
_geom_bond_publ_flag
N1 C5 . 1.4157(9) y
N1 N2 . 1.4296(8) y
N1 C6 . 1.4549(9) y
N2 C3 . 1.4273(8) y
N2 S1 . 1.7154(6) y
C3 N3 . 1.3343(8) ?
C3 C4 . 1.3661(9) y
C4 C5 . 1.4203(10) y
C5 O1 . 1.2337(8) ?
C6 C7 . 1.5177(10) ?
C7 O2 . 1.2027(8) ?
C7 O3 . 1.3367(9) ?
C8 O3 . 1.4601(9) ?
C8 C9 . 1.5033(11) ?
S1 O4 . 1.4308(6) ?
S1 O5 . 1.4334(5) ?
S1 C10 . 1.7470(7) ?
C10 C11 . 1.3899(9) ?
C10 C15 . 1.3950(9) ?
C11 C12 . 1.3914(10) ?
C12 C13 . 1.3966(11) ?
C13 C14 . 1.3944(11) ?
C13 C16 . 1.5046(10) ?
C14 C15 . 1.3913(11) ?
C4 H4 . 0.9500 ?
N3 H01 . 0.913(13) ?
N3 H02 . 0.861(13) ?
C6 H6A . 0.9900 ?
C6 H6B . 0.9900 ?
C8 H8A . 0.9900 ?
C8 H8B . 0.9900 ?
C9 H9A . 0.9800 ?
C9 H9B . 0.9800 ?
C9 H9C . 0.9800 ?
C11 H11 . 0.9500 ?
C12 H12 . 0.9500 ?
C14 H14 . 0.9500 ?
C15 H15 . 0.9500 ?
C16 H16A . 0.9800 ?
C16 H16B . 0.9800 ?
C16 H16C . 0.9800 ?

loop_
_geom_hbond_atom_site_label_D
_geom_hbond_atom_site_label_H
_geom_hbond_atom_site_label_A
_geom_hbond_site_symmetry_A
_geom_hbond_distance_DH
_geom_hbond_distance_HA
_geom_hbond_distance_DA
_geom_hbond_angle_DHA
_geom_hbond_publ_flag
N3 H01 O1 2_655 0.913(13) 1.897(13) 2.7884(8) 164.7(12) yes
N3 H02 O4 . 0.861(13) 2.394(13) 2.8291(8) 111.8(10) yes
N3 H02 O5 2_755 0.861(13) 2.294(13) 3.0139(8) 141.3(12) yes
C6 H6B O4 2_745 0.99 2.50 3.2642(9) 133.4 yes
C8 H8B O1 3_665 0.99 2.43 3.2663(11) 141.5 yes

loop_
_geom_torsion_atom_site_label_1
_geom_torsion_atom_site_label_2
_geom_torsion_atom_site_label_3
_geom_torsion_atom_site_label_4
_geom_torsion_site_symmetry_1
_geom_torsion_site_symmetry_2
_geom_torsion_site_symmetry_3
_geom_torsion_site_symmetry_4
_geom_torsion
_geom_torsion_publ_flag
C5 N1 N2 C3 . . . . 5.12(7) ?
C6 N1 N2 C3 . . . . 138.08(6) ?
C5 N1 N2 S1 . . . . 131.52(5) ?
C6 N1 N2 S1 . . . . -95.52(6) y
N1 N2 C3 N3 . . . . 177.46(6) ?
S1 N2 C3 N3 . . . . 55.69(7) ?
N1 N2 C3 C4 . . . . -1.86(7) ?
S1 N2 C3 C4 . . . . -123.63(5) ?
N3 C3 C4 C5 . . . . 178.65(7) ?
N2 C3 C4 C5 . . . . -2.13(8) ?
N2 N1 C5 O1 . . . . 171.51(6) ?
C6 N1 C5 O1 . . . . 39.75(9) ?
N2 N1 C5 C4 . . . . -6.48(7) ?
C6 N1 C5 C4 . . . . -138.24(6) ?
C3 C4 C5 O1 . . . . -172.33(8) ?
C3 C4 C5 N1 . . . . 5.35(8) ?
C5 N1 C6 C7 . . . . 69.88(8) ?
N2 N1 C6 C7 . . . . -58.40(8) ?
N1 C6 C7 O2 . . . . -9.23(11) ?
N1 C6 C7 O3 . . . . 170.80(6) y
O2 C7 O3 C8 . . . . 0.85(12) ?
C6 C7 O3 C8 . . . . -179.18(6) y
C9 C8 O3 C7 . . . . -168.27(7) y
C3 N2 S1 O4 . . . . -58.13(5) ?
N1 N2 S1 O4 . . . . -178.12(4) ?
C3 N2 S1 O5 . . . . 174.95(5) ?
N1 N2 S1 O5 . . . . 54.96(5) ?
C3 N2 S1 C10 . . . . 59.64(5) ?
N1 N2 S1 C10 . . . . -60.35(5) ?
O4 S1 C10 C11 . . . . -151.48(6) ?
O5 S1 C10 C11 . . . . -16.96(7) ?
N2 S1 C10 C11 . . . . 94.90(6) ?
O4 S1 C10 C15 . . . . 30.51(7) ?
O5 S1 C10 C15 . . . . 165.03(6) ?
N2 S1 C10 C15 . . . . -83.11(6) ?
C15 C10 C11 C12 . . . . 0.06(11) ?
S1 C10 C11 C12 . . . . -177.93(6) ?
C10 C11 C12 C13 . . . . 0.78(12) ?
C11 C12 C13 C14 . . . . -1.31(12) ?
C11 C12 C13 C16 . . . . 178.92(7) ?
C12 C13 C14 C15 . . . . 1.01(12) ?
C16 C13 C14 C15 . . . . -179.22(7) ?
C13 C14 C15 C10 . . . . -0.20(11) ?
C11 C10 C15 C14 . . . . -0.35(11) ?
S1 C10 C15 C14 . . . . 177.60(6) ?

_cod_database_fobs_code 2243828
